data_2312499
loop_
_publ_author_name
'Goll&#xe9;-Leidreiter, Philipp'
'Bhat, Shrikant'
'Wiehl, Leonore'
'Wen, Qingbo'
'Kroll, Peter'
'Ishikawa, Ryo'
'Etter, Martin'
'Farla, Robert'
'Ikuhara, Yuichi'
'Riedel, Ralf'
'Kolb, Ute'

_publ_section_title
;
 Crystal structures of two new high-pressure oxynitrides with composition
 SnGe<sub>4</sub>N<sub>4</sub>O<sub>4</sub>, from single-crystal electron
 diffraction.
;
_journal_coeditor_code JE5053SUP1
_journal_issue 3
_journal_name_full 'Acta crystallographica Section B, Structural science, crystal engineering and materials'
_journal_paper_doi 10.1107/S2052520624002683
_journal_volume 80
_journal_year 2024
_chemical_formula_sum 'Ge4.158 N4 O4 Sn0.842'
_chemical_formula_weight 521.8
_space_group_IT_number 186
_space_group_name_Hall 'P 6c -2c'
_space_group_name_H-M_alt 'P 63 m c'
_symmetry_cell_setting hexagonal
_symmetry_Int_Tables_number 186
_symmetry_space_group_name_Hall 'P 6c -2c'
_symmetry_space_group_name_H-M 'P 63 m c'
_cell_angle_alpha 90
_cell_angle_beta 90
_cell_angle_gamma 120
_cell_formula_units_Z 2
_cell_length_a 5.839(1)
_cell_length_b 5.839(1)
_cell_length_c 9.365(2)
_cell_volume 276.51(9)
_diffrn_ambient_temperature 293
_diffrn_detector 'gatan ultrascan 4000'
_diffrn_measured_fraction_theta_full 0.95
_diffrn_measured_fraction_theta_max 0.95
_diffrn_measurement_device 'transmission electron microscope'
_diffrn_measurement_device_type 'Tecnai F30 ST'
_diffrn_measurement_method 'ADT with precession'
_diffrn_radiation_probe electron
_diffrn_radiation_type electron
_diffrn_radiation_wavelength 0.0197
_diffrn_reflns_av_unetI/netI 0.0619
_diffrn_reflns_limit_h_max 12
_diffrn_reflns_limit_h_min -12
_diffrn_reflns_limit_k_max 12
_diffrn_reflns_limit_k_min -12
_diffrn_reflns_limit_l_max 20
_diffrn_reflns_limit_l_min -20
_diffrn_reflns_number 41049
_diffrn_reflns_theta_full 1.26
_diffrn_reflns_theta_max 1.26
_diffrn_reflns_theta_min 0.11
_diffrn_standards_decay_% none
_diffrn_standards_interval_count none
_diffrn_standards_interval_time none
_diffrn_standards_number none
_exptl_absorpt_coefficient_mu 0
_exptl_absorpt_correction_type none
_exptl_crystal_density_diffrn 6.2672
_exptl_crystal_F_000 113.24
_refine_diff_density_max 0.80
_refine_diff_density_min -0.32
_refine_ls_abs_structure_details '  278 of Friedel pairs used in the refinement'
_refine_ls_extinction_method none
_refine_ls_goodness_of_fit_gt 4.9125
_refine_ls_goodness_of_fit_ref 4.8307
_refine_ls_number_constraints 3
_refine_ls_number_parameters 140
_refine_ls_number_reflns 2369
_refine_ls_number_restraints 0
_refine_ls_R_factor_all 0.1158
_refine_ls_R_factor_gt 0.1125
_refine_ls_shift/su_max 0.0281
_refine_ls_shift/su_mean 0.0032
_refine_ls_structure_factor_coef F
_refine_ls_weighting_details w=1/(\s^2^(F)+0.0001F^2^)
_refine_ls_weighting_scheme sigma
_refine_ls_wR_factor_gt 0.1333
_refine_ls_wR_factor_ref 0.1337
_reflns_number_gt 2275
_reflns_number_total 2369
_reflns_threshold_expression I>3\s(I)
_cod_data_source_file je5053.cif
_cod_data_source_block Cr2_HH266
_cod_original_cell_volume 276.55(7)
_cod_database_code 2312499

loop_
_space_group_symop_id
_space_group_symop_operation_xyz
1 x,y,z
2 -y,x-y,z
3 -x+y,-x,z
4 -x,-y,z+1/2
5 y,-x+y,z+1/2
6 x-y,x,z+1/2
7 -y,-x,z
8 -x+y,y,z
9 x,x-y,z
10 y,x,z+1/2
11 x-y,-y,z+1/2
12 -x,-x+y,z+1/2

loop_
_atom_site_label
_atom_site_type_symbol
_atom_site_fract_x
_atom_site_fract_y
_atom_site_fract_z
_atom_site_adp_type
_atom_site_U_iso_or_equiv
_atom_site_site_symmetry_multiplicity
_atom_site_occupancy
_atom_site_calc_flag
_atom_site_refinement_flags
_atom_site_disorder_assembly
_atom_site_disorder_group
Sn1 Sn 0.333333 0.666667 -0.0352(6) Uiso 0.0032(6) 2 0.84(3) d . . .
Gesn1 Ge 0.333333 0.666667 -0.0352(6) Uiso 0.0032(6) 2 0.16(3) d . . .
Ge1 Ge 0.333333 0.666667 -0.4374(8) Uiso 0.0080(8) 2 1 d . . .
Ge2 Ge -0.16716(17) 0.16716(17) -0.2536(6) Uiso 0.0032(4) 6 1 d . . .
N1 N 0.333333 0.666667 0.3558(17) Uiso 0.006(3) 2 1 d . . .
N2 N -0.4899(5) 0.4899(5) -0.3769(11) Uiso 0.0038(11) 6 1 d . . .
O1 O 0 0 -0.3514(15) Uiso 0.0013(18) 2 1 d . . .
O2 O 0.1541(6) -0.1541(6) -0.1415(11) Uiso 0.0105(14) 6 1 d . . .

loop_
_atom_type_symbol
_atom_type_scat_source
Ge International_Tables_Vol_C
N International_Tables_Vol_C
O International_Tables_Vol_C
Sn International_Tables_Vol_C

loop_
_exptl_crystal_face_index_h
_exptl_crystal_face_index_k
_exptl_crystal_face_index_l
_exptl_crystal_face_perp_dist
? ? ? ?

loop_
_geom_angle_atom_site_label_1
_geom_angle_atom_site_label_2
_geom_angle_atom_site_label_3
_geom_angle_site_symmetry_1
_geom_angle_site_symmetry_2
_geom_angle_site_symmetry_3
_geom_angle
_geom_angle_publ_flag
Gesn1 Sn1 N2 . . 4_565 0 ?
Gesn1 Sn1 N2 . . 5_555 0 ?
Gesn1 Sn1 N2 . . 6_665 0 ?
Gesn1 Sn1 O2 . . 1_565 0 ?
Gesn1 Sn1 O2 . . 2_555 0 ?
Gesn1 Sn1 O2 . . 3_665 0 ?
N2 Sn1 N2 4_565 . 5_555 78.4(3) ?
N2 Sn1 N2 4_565 . 6_665 78.4(3) ?
N2 Sn1 O2 4_565 . 1_565 165.7(4) ?
N2 Sn1 O2 4_565 . 2_555 90.5(3) ?
N2 Sn1 O2 4_565 . 3_665 90.5(3) ?
N2 Sn1 N2 5_555 . 6_665 78.4(3) ?
N2 Sn1 O2 5_555 . 1_565 90.5(3) ?
N2 Sn1 O2 5_555 . 2_555 165.7(4) ?
N2 Sn1 O2 5_555 . 3_665 90.5(2) ?
N2 Sn1 O2 6_665 . 1_565 90.5(3) ?
N2 Sn1 O2 6_665 . 2_555 90.5(2) ?
N2 Sn1 O2 6_665 . 3_665 165.7(4) ?
O2 Sn1 O2 1_565 . 2_555 98.8(3) ?
O2 Sn1 O2 1_565 . 3_665 98.8(3) ?
O2 Sn1 O2 2_555 . 3_665 98.8(3) ?
Sn1 Gesn1 N2 . . 4_565 0 ?
Sn1 Gesn1 N2 . . 5_555 0 ?
Sn1 Gesn1 N2 . . 6_665 0 ?
Sn1 Gesn1 O2 . . 1_565 0 ?
Sn1 Gesn1 O2 . . 2_555 0 ?
Sn1 Gesn1 O2 . . 3_665 0 ?
N2 Gesn1 N2 4_565 . 5_555 78.4(3) ?
N2 Gesn1 N2 4_565 . 6_665 78.4(3) ?
N2 Gesn1 O2 4_565 . 1_565 165.7(4) ?
N2 Gesn1 O2 4_565 . 2_555 90.5(3) ?
N2 Gesn1 O2 4_565 . 3_665 90.5(3) ?
N2 Gesn1 N2 5_555 . 6_665 78.4(3) ?
N2 Gesn1 O2 5_555 . 1_565 90.5(3) ?
N2 Gesn1 O2 5_555 . 2_555 165.7(4) ?
N2 Gesn1 O2 5_555 . 3_665 90.5(2) ?
N2 Gesn1 O2 6_665 . 1_565 90.5(3) ?
N2 Gesn1 O2 6_665 . 2_555 90.5(2) ?
N2 Gesn1 O2 6_665 . 3_665 165.7(4) ?
O2 Gesn1 O2 1_565 . 2_555 98.8(3) ?
O2 Gesn1 O2 1_565 . 3_665 98.8(3) ?
O2 Gesn1 O2 2_555 . 3_665 98.8(3) ?
N1 Ge1 N2 1_554 . 1_655 107.6(4) ?
N1 Ge1 N2 1_554 . 2_675 107.6(4) ?
N1 Ge1 N2 1_554 . 3_455 107.6(4) ?
N2 Ge1 N2 1_655 . 2_675 111.3(3) ?
N2 Ge1 N2 1_655 . 3_455 111.3(3) ?
N2 Ge1 N2 2_675 . 3_455 111.3(3) ?
N1 Ge2 N2 4_564 . 2_565 85.5(4) ?
N1 Ge2 N2 4_564 . 3_455 85.5(4) ?
N1 Ge2 O1 4_564 . . 177.1(6) ?
N1 Ge2 O2 4_564 . 2_555 96.9(4) ?
N1 Ge2 O2 4_564 . 3_555 96.9(4) ?
N2 Ge2 N2 2_565 . 3_455 86.5(3) ?
N2 Ge2 O1 2_565 . . 96.6(4) ?
N2 Ge2 O2 2_565 . 2_555 177.4(4) ?
N2 Ge2 O2 2_565 . 3_555 92.5(3) ?
N2 Ge2 O1 3_455 . . 96.6(4) ?
N2 Ge2 O2 3_455 . 2_555 92.5(3) ?
N2 Ge2 O2 3_455 . 3_555 177.4(4) ?
O1 Ge2 O2 . . 2_555 81.0(3) ?
O1 Ge2 O2 . . 3_555 81.0(3) ?
O2 Ge2 O2 2_555 . 3_555 88.3(3) ?
Ge1 N1 Ge2 1_556 . 4_565 121.4(4) ?
Ge1 N1 Ge2 1_556 . 5_555 121.4(4) ?
Ge1 N1 Ge2 1_556 . 6_665 121.4(4) ?
Ge2 N1 Ge2 4_565 . 5_555 95.4(6) ?
Ge2 N1 Ge2 4_565 . 6_665 95.4(6) ?
Ge2 N1 Ge2 5_555 . 6_665 95.4(6) ?
Sn1 N2 Gesn1 4_564 . 4_564 0 ?
Sn1 N2 Ge1 4_564 . 1_455 119.3(5) ?
Sn1 N2 Ge2 4_564 . 2_565 97.1(2) ?
Sn1 N2 Ge2 4_564 . 3_455 97.1(2) ?
Gesn1 N2 Ge1 4_564 . 1_455 119.3(5) ?
Gesn1 N2 Ge2 4_564 . 2_565 97.1(2) ?
Gesn1 N2 Ge2 4_564 . 3_455 97.1(2) ?
Ge1 N2 Ge2 1_455 . 2_565 121.9(2) ?
Ge1 N2 Ge2 1_455 . 3_455 121.9(2) ?
Ge2 N2 Ge2 2_565 . 3_455 93.3(4) ?
Ge2 O1 Ge2 . . 2_555 99.2(5) ?
Ge2 O1 Ge2 . . 3_555 99.2(5) ?
Ge2 O1 Ge2 2_555 . 3_555 99.2(5) ?
Sn1 O2 Gesn1 1_545 . 1_545 0 ?
Sn1 O2 Ge2 1_545 . 2_555 125.68(18) ?
Sn1 O2 Ge2 1_545 . 3_555 125.68(18) ?
Gesn1 O2 Ge2 1_545 . 2_555 125.68(18) ?
Gesn1 O2 Ge2 1_545 . 3_555 125.68(18) ?
Ge2 O2 Ge2 2_555 . 3_555 98.2(4) ?

loop_
_geom_bond_atom_site_label_1
_geom_bond_atom_site_label_2
_geom_bond_site_symmetry_1
_geom_bond_site_symmetry_2
_geom_bond_distance
_geom_bond_publ_flag
Sn1 Gesn1 . . 0 ?
Sn1 N2 . 4_565 2.169(8) ?
Sn1 N2 . 5_555 2.169(8) ?
Sn1 N2 . 6_665 2.169(8) ?
Sn1 O2 . 1_565 2.069(7) ?
Sn1 O2 . 2_555 2.069(7) ?
Sn1 O2 . 3_665 2.069(7) ?
Gesn1 N2 . 4_565 2.169(8) ?
Gesn1 N2 . 5_555 2.169(8) ?
Gesn1 N2 . 6_665 2.169(8) ?
Gesn1 O2 . 1_565 2.069(7) ?
Gesn1 O2 . 2_555 2.069(7) ?
Gesn1 O2 . 3_665 2.069(7) ?
Ge1 N1 . 1_554 1.936(18) ?
Ge1 N2 . 1_655 1.875(5) ?
Ge1 N2 . 2_675 1.875(5) ?
Ge1 N2 . 3_455 1.875(5) ?
Ge2 N1 . 4_564 1.969(9) ?
Ge2 N2 . 2_565 2.001(7) ?
Ge2 N2 . 3_455 2.001(7) ?
Ge2 O1 . . 1.923(7) ?
Ge2 O2 . 2_555 1.937(7) ?
Ge2 O2 . 3_555 1.937(7) ?
